data_2311969
loop_
_publ_author_name
'\.Zes\/lawska, Ewa'
'Nitek, Wojciech'
'Handzlik, Jadwiga'

_publ_section_title
;
 Conformational study of
 (Z)-5-(4-chlorobenzylidene)-2-[4-(2-hydroxyethyl)piperazin-1-yl]-3H-imidazol-4(5H)-one
 in different environments: insight into the structural properties of
 bacterial efflux pump inhibitors.
;
_journal_coeditor_code KY3131
_journal_issue 'Pt 12'
_journal_name_full 'Acta crystallographica. Section C, Structural chemistry'
_journal_page_first 1151
_journal_page_last 1157
_journal_paper_doi 10.1107/S2053229617016461
_journal_volume 73
_journal_year 2017
_chemical_formula_iupac 'C16 H20 Cl N4 O2 +, C6 H4 N O2 -'
_chemical_formula_moiety 'C16 H20 Cl N4 O2 +, C6 H4 N O2 -'
_chemical_formula_sum 'C22 H24 Cl N5 O4'
_chemical_formula_weight 457.91
_chemical_name_systematic
;4-[(<i>Z</i>)-4-(4-Chlorobenzylidene)-5-oxo-3,4-dihydro-1<i>H</i>-imidazol-2-yl]-1-(2-hydroxyethyl)piperazin-1-ium
pyridine-2-carboxylate
;
_space_group_IT_number 14
_space_group_name_Hall '-P 2ybc'
_space_group_name_H-M_alt 'P 1 21/c 1'
_symmetry_cell_setting monoclinic
_symmetry_space_group_name_Hall '-P 2ybc'
_symmetry_space_group_name_H-M 'P 1 21/c 1'
_atom_sites_solution_hydrogens mixed
_audit_creation_method 'WinGX routine CIF_UPDATE'
_cell_angle_alpha 90
_cell_angle_beta 103.499(2)
_cell_angle_gamma 90
_cell_formula_units_Z 4
_cell_length_a 22.6220(4)
_cell_length_b 7.1937(2)
_cell_length_c 13.5315(7)
_cell_measurement_reflns_used 7626
_cell_measurement_temperature 120(2)
_cell_measurement_theta_max 27.485
_cell_measurement_theta_min 0.998
_cell_volume 2141.23(13)
_computing_cell_refinement
;
SCALEPACK (Otwinowski & Minor, 1997)
;
_computing_data_collection
;
COLLECT (Bruker, 2004)
;
_computing_data_reduction
;
DENZO and SCALEPACK (Otwinowski & Minor, 1997)
;
_computing_molecular_graphics
;
ORTEP-3 (Farrugia, 2012) and Mercury (Macrae <i>et al.</i>,
2008)
;
_computing_publication_material
;
publCIF (Westrip, 2010)
;
_computing_structure_refinement
;
SHELXL97 (Sheldrick, 2008) and SHELXL2014 (Sheldrick, 2015)
;
_diffrn_ambient_temperature 120(2)
_diffrn_detector_area_resol_mean 9
_diffrn_measured_fraction_theta_full 0.996
_diffrn_measured_fraction_theta_max 0.985
_diffrn_measurement_device '95mm CCD camera on \k-goniostat'
_diffrn_measurement_device_type 'Bruker KappaCCD'
_diffrn_measurement_method CCD
_diffrn_radiation_monochromator 'horizonally mounted graphite crystal'
_diffrn_radiation_type MoK\a
_diffrn_radiation_wavelength 0.71073
_diffrn_reflns_av_R_equivalents 0.0453
_diffrn_reflns_limit_h_max 29
_diffrn_reflns_limit_h_min -28
_diffrn_reflns_limit_k_max 9
_diffrn_reflns_limit_k_min -9
_diffrn_reflns_limit_l_max 17
_diffrn_reflns_limit_l_min -17
_diffrn_reflns_number 14522
_diffrn_reflns_theta_full 25.242
_diffrn_reflns_theta_max 27.221
_diffrn_reflns_theta_min 2.979
_exptl_absorpt_coefficient_mu 0.219
_exptl_absorpt_correction_T_max 1.000
_exptl_absorpt_correction_T_min 0.9012
_exptl_absorpt_correction_type multi-scan
_exptl_absorpt_process_details '(DENZO-SMN; Otwinowski & Minor, 1997)'
_exptl_crystal_colour colourless
_exptl_crystal_density_diffrn 1.42
_exptl_crystal_density_method 'not measured'
_exptl_crystal_description plate
_exptl_crystal_F_000 960
_exptl_crystal_size_max 0.39
_exptl_crystal_size_mid 0.35
_exptl_crystal_size_min 0.11
_refine_diff_density_max 0.597
_refine_diff_density_min -0.6
_refine_ls_extinction_coef 0.0045(9)
_refine_ls_extinction_expression Fc^*^=kFc[1+0.001xFc^2^\l^3^/sin(2\q)]^-1/4^
_refine_ls_extinction_method
;
SHELXL2014 (Sheldrick, 2015)
;
_refine_ls_goodness_of_fit_ref 1.022
_refine_ls_hydrogen_treatment mixed
_refine_ls_matrix_type full
_refine_ls_number_parameters 302
_refine_ls_number_reflns 4720
_refine_ls_number_restraints 0
_refine_ls_restrained_S_all 1.022
_refine_ls_R_factor_all 0.064
_refine_ls_R_factor_gt 0.0434
_refine_ls_shift/su_max 0
_refine_ls_shift/su_mean 0
_refine_ls_structure_factor_coef Fsqd
_refine_ls_weighting_details 'w=1/[\s^2^(Fo^2^)+(0.0360P)^2^+1.8941P] where P=(Fo^2^+2Fc^2^)/3'
_refine_ls_weighting_scheme calc
_refine_ls_wR_factor_gt 0.0935
_refine_ls_wR_factor_ref 0.1027
_reflns_number_gt 3651
_reflns_number_total 4720
_reflns_threshold_expression 'I > 2\s(I)'
_cod_data_source_file ky3131sup1.cif
_cod_data_source_block 3a
_cod_original_sg_symbol_H-M 'P 21/c'
_cod_database_code 2311969
_shelxl_version_number .2013

loop_
_symmetry_equiv_pos_as_xyz
'x, y, z'
'-x, y+1/2, -z+1/2'
'-x, -y, -z'
'x, -y-1/2, z-1/2'

loop_
_atom_site_type_symbol
_atom_site_label
_atom_site_fract_x
_atom_site_fract_y
_atom_site_fract_z
_atom_site_U_iso_or_equiv
_atom_site_adp_type
_atom_site_calc_flag
_atom_site_occupancy
C C12 0.40993(9) 0.1213(3) -0.08873(15) 0.0256(4) Uani d 1
H H12 0.404 0.2415 -0.1184 0.031 Uiso calc 1
C C11 0.43467(9) -0.0182(3) -0.13694(16) 0.0305(5) Uani d 1
H H11 0.4452 0.0055 -0.1997 0.037 Uiso calc 1
C C10 0.44382(8) -0.1919(3) -0.09286(16) 0.0272(5) Uani d 1
C C9 0.42888(8) -0.2292(3) -0.00131(16) 0.0256(4) Uani d 1
H H9 0.4359 -0.3492 0.0285 0.031 Uiso calc 1
C C8 0.40350(8) -0.0900(3) 0.04651(15) 0.0222(4) Uani d 1
H H8 0.3928 -0.1152 0.1091 0.027 Uiso calc 1
C C7 0.39348(8) 0.0877(3) 0.00314(14) 0.0201(4) Uani d 1
C C6 0.36503(8) 0.2375(3) 0.04789(14) 0.0189(4) Uani d 1
H H6 0.3672 0.3571 0.0192 0.023 Uiso calc 1
C C5 0.33611(8) 0.2303(2) 0.12419(13) 0.0162(4) Uani d 1
N N1 0.32477(7) 0.0767(2) 0.18039(11) 0.0166(3) Uani d 1
C C2 0.28577(8) 0.1363(2) 0.23098(13) 0.0140(3) Uani d 1
N N3 0.27035(7) 0.3234(2) 0.21673(11) 0.0149(3) Uani d 1
C C4 0.30176(8) 0.3934(2) 0.14909(13) 0.0157(4) Uani d 1
O O4 0.29908(6) 0.55285(17) 0.11713(9) 0.0198(3) Uani d 1
N N2 0.26329(6) 0.03067(19) 0.29710(11) 0.0145(3) Uani d 1
C C13 0.27837(8) -0.1682(2) 0.29849(13) 0.0158(4) Uani d 1
H H13A 0.3216 -0.1834 0.2967 0.019 Uiso calc 1
H H13B 0.2531 -0.2294 0.2375 0.019 Uiso calc 1
C C14 0.26716(8) -0.2596(2) 0.39329(13) 0.0156(4) Uani d 1
H H14A 0.2759 -0.3943 0.3919 0.019 Uiso calc 1
H H14B 0.2948 -0.2055 0.4541 0.019 Uiso calc 1
N N4 0.20229(7) -0.2312(2) 0.39956(11) 0.0134(3) Uani d 1
C C16 0.19018(8) -0.0265(2) 0.40117(13) 0.0151(4) Uani d 1
H H16A 0.2172 0.0298 0.462 0.018 Uiso calc 1
H H16B 0.1476 -0.0055 0.4054 0.018 Uiso calc 1
C C15 0.20093(8) 0.0653(2) 0.30678(13) 0.0148(4) Uani d 1
H H15A 0.1717 0.0158 0.2463 0.018 Uiso calc 1
H H15B 0.1941 0.2008 0.3101 0.018 Uiso calc 1
C C17 0.18754(8) -0.3210(2) 0.49056(13) 0.0167(4) Uani d 1
H H17A 0.1475 -0.2748 0.4978 0.02 Uiso calc 1
H H17B 0.2183 -0.2825 0.5519 0.02 Uiso calc 1
C C18 0.18561(8) -0.5321(2) 0.48602(13) 0.0166(4) Uani d 1
H H18A 0.1577 -0.5758 0.4226 0.02 Uiso calc 1
H H18B 0.2266 -0.5843 0.4899 0.02 Uiso calc 1
O O1 0.16389(6) -0.58317(19) 0.57220(9) 0.0218(3) Uani d 1
C C20 0.03275(8) -0.3026(2) 0.06731(14) 0.0179(4) Uani d 1
H H20 0.0343 -0.3708 0.0078 0.021 Uiso calc 1
C C21 -0.01453(9) -0.1790(3) 0.06659(15) 0.0238(4) Uani d 1
H H21 -0.0464 -0.1634 0.0075 0.029 Uiso calc 1
C C22 -0.01401(9) -0.0794(3) 0.15396(16) 0.0273(5) Uani d 1
H H22 -0.0457 0.006 0.1564 0.033 Uiso calc 1
C C23 0.03350(9) -0.1064(3) 0.23782(15) 0.0248(4) Uani d 1
H H23 0.0339 -0.0348 0.297 0.03 Uiso calc 1
N N5 0.07913(7) -0.2275(2) 0.24095(11) 0.0178(3) Uani d 1
C C19 0.07778(8) -0.3255(2) 0.15591(13) 0.0137(3) Uani d 1
C C24 0.12818(8) -0.4683(2) 0.16024(13) 0.0139(4) Uani d 1
O O3 0.16842(5) -0.47981(17) 0.24246(9) 0.0161(3) Uani d 1
O O2 0.12535(6) -0.56308(17) 0.08229(9) 0.0188(3) Uani d 1
Cl Cl1 0.47425(3) -0.36900(9) -0.15369(4) 0.04095(18) Uani d 1
H H3 0.2369(11) 0.386(3) 0.2308(17) 0.035(6) Uiso d 1
H H4 0.1785(10) -0.281(3) 0.3439(16) 0.020(5) Uiso d 1
H H1 0.1558(12) -0.709(4) 0.5709(19) 0.049(8) Uiso d 1

loop_
_atom_site_aniso_label
_atom_site_aniso_U_11
_atom_site_aniso_U_22
_atom_site_aniso_U_33
_atom_site_aniso_U_12
_atom_site_aniso_U_13
_atom_site_aniso_U_23
C12 0.0216(10) 0.0325(11) 0.0258(10) -0.0036(8) 0.0118(8) 0.0002(9)
C11 0.0218(10) 0.0474(14) 0.0262(11) -0.0049(9) 0.0133(8) -0.0066(10)
C10 0.0148(9) 0.0370(12) 0.0313(11) 0.0005(8) 0.0081(8) -0.0134(9)
C9 0.0175(9) 0.0263(10) 0.0330(11) 0.0016(8) 0.0061(8) -0.0044(9)
C8 0.0178(9) 0.0258(10) 0.0240(10) -0.0002(8) 0.0067(8) -0.0014(8)
C7 0.0131(8) 0.0274(10) 0.0216(9) -0.0035(7) 0.0074(7) -0.0026(8)
C6 0.0167(9) 0.0180(9) 0.0230(10) -0.0021(7) 0.0066(7) 0.0023(7)
C5 0.0158(8) 0.0142(8) 0.0189(9) 0.0000(7) 0.0045(7) 0.0010(7)
N1 0.0168(7) 0.0158(7) 0.0185(8) 0.0003(6) 0.0070(6) 0.0021(6)
C2 0.0143(8) 0.0134(8) 0.0143(8) 0.0000(7) 0.0036(6) 0.0003(7)
N3 0.0164(7) 0.0126(7) 0.0171(7) 0.0018(6) 0.0067(6) 0.0014(6)
C4 0.0162(8) 0.0171(9) 0.0134(8) -0.0008(7) 0.0025(7) 0.0010(7)
O4 0.0271(7) 0.0140(6) 0.0200(7) 0.0005(5) 0.0087(5) 0.0041(5)
N2 0.0176(7) 0.0111(7) 0.0168(7) 0.0022(6) 0.0081(6) 0.0024(6)
C13 0.0211(9) 0.0102(8) 0.0183(9) 0.0027(7) 0.0093(7) 0.0009(7)
C14 0.0171(9) 0.0137(8) 0.0169(9) 0.0019(7) 0.0056(7) 0.0016(7)
N4 0.0196(8) 0.0115(7) 0.0100(7) -0.0005(6) 0.0057(6) 0.0006(6)
C16 0.0210(9) 0.0110(8) 0.0148(8) 0.0015(7) 0.0074(7) 0.0005(7)
C15 0.0184(9) 0.0121(8) 0.0160(8) 0.0021(7) 0.0081(7) 0.0024(7)
C17 0.0258(9) 0.0151(9) 0.0114(8) -0.0015(7) 0.0087(7) 0.0015(7)
C18 0.0216(9) 0.0149(9) 0.0146(8) -0.0005(7) 0.0069(7) 0.0025(7)
O1 0.0350(8) 0.0174(7) 0.0158(6) -0.0062(6) 0.0114(6) 0.0015(5)
C20 0.0195(9) 0.0157(9) 0.0187(9) -0.0035(7) 0.0049(7) -0.0023(7)
C21 0.0184(9) 0.0192(10) 0.0307(11) 0.0005(8) -0.0003(8) 0.0022(8)
C22 0.0228(10) 0.0210(10) 0.0383(12) 0.0067(8) 0.0076(9) -0.0042(9)
C23 0.0258(10) 0.0214(10) 0.0286(11) 0.0053(8) 0.0093(8) -0.0080(8)
N5 0.0213(8) 0.0153(7) 0.0182(8) 0.0010(6) 0.0074(6) -0.0038(6)
C19 0.0173(8) 0.0108(8) 0.0148(8) -0.0017(7) 0.0074(7) -0.0003(6)
C24 0.0170(8) 0.0109(8) 0.0157(9) -0.0027(6) 0.0078(7) 0.0011(7)
O3 0.0186(6) 0.0151(6) 0.0146(6) 0.0033(5) 0.0037(5) 0.0001(5)
O2 0.0257(7) 0.0166(6) 0.0152(6) 0.0026(5) 0.0068(5) -0.0048(5)
Cl1 0.0314(3) 0.0502(4) 0.0436(3) 0.0056(3) 0.0136(2) -0.0217(3)

loop_
_atom_type_symbol
_atom_type_description
_atom_type_scat_dispersion_real
_atom_type_scat_dispersion_imag
_atom_type_scat_source
C C 0.0033 0.0016 'International Tables Vol C Tables 4.2.6.8 and 6.1.1.4'
H H 0 0 'International Tables Vol C Tables 4.2.6.8 and 6.1.1.4'
N N 0.0061 0.0033 'International Tables Vol C Tables 4.2.6.8 and 6.1.1.4'
O O 0.0106 0.006 'International Tables Vol C Tables 4.2.6.8 and 6.1.1.4'
Cl Cl 0.1484 0.1585 'International Tables Vol C Tables 4.2.6.8 and 6.1.1.4'

loop_
_exptl_crystal_face_index_h
_exptl_crystal_face_index_k
_exptl_crystal_face_index_l
_exptl_crystal_face_perp_dist
0 -1 1 0.03
0 1 -1 0.085
0 0 1 0.15
0 0 -1 0.08
-1 0 0 0.175
1 0 0 0.175
1 0 4 0.095
-2 -1 7 0.221
2 1 -7 0.188

loop_
_geom_angle_atom_site_label_1
_geom_angle_atom_site_label_2
_geom_angle_atom_site_label_3
_geom_angle
C11 C12 C7 121.0(2)
C11 C12 H12 119.5
C7 C12 H12 119.5
C10 C11 C12 119.29(19)
C10 C11 H11 120.4
C12 C11 H11 120.4
C11 C10 C9 121.28(18)
C11 C10 Cl1 119.59(16)
C9 C10 Cl1 119.13(17)
C10 C9 C8 119.45(19)
C10 C9 H9 120.3
C8 C9 H9 120.3
C9 C8 C7 120.45(18)
C9 C8 H8 119.8
C7 C8 H8 119.8
C12 C7 C8 118.58(18)
C12 C7 C6 118.44(18)
C8 C7 C6 122.95(17)
C5 C6 C7 129.13(17)
C5 C6 H6 115.4
C7 C6 H6 115.4
C6 C5 N1 129.13(16)
C6 C5 C4 121.08(16)
N1 C5 C4 109.13(14)
C2 N1 C5 104.91(14)
N1 C2 N2 124.21(16)
N1 C2 N3 114.95(15)
N2 C2 N3 120.76(15)
C4 N3 C2 107.09(14)
C4 N3 H3 121.8(14)
C2 N3 H3 128.5(14)
O4 C4 N3 125.95(16)
O4 C4 C5 130.15(16)
N3 C4 C5 103.87(14)
C2 N2 C15 118.59(14)
C2 N2 C13 115.54(14)
C15 N2 C13 112.88(13)
N2 C13 C14 110.43(14)
N2 C13 H13A 109.6
C14 C13 H13A 109.6
N2 C13 H13B 109.6
C14 C13 H13B 109.6
H13A C13 H13B 108.1
N4 C14 C13 110.32(14)
N4 C14 H14A 109.6
C13 C14 H14A 109.6
N4 C14 H14B 109.6
C13 C14 H14B 109.6
H14A C14 H14B 108.1
C17 N4 C16 109.63(13)
C17 N4 C14 113.32(13)
C16 N4 C14 108.58(13)
C17 N4 H4 108.3(13)
C16 N4 H4 109.4(13)
C14 N4 H4 107.5(13)
N4 C16 C15 110.60(14)
N4 C16 H16A 109.5
C15 C16 H16A 109.5
N4 C16 H16B 109.5
C15 C16 H16B 109.5
H16A C16 H16B 108.1
N2 C15 C16 110.47(14)
N2 C15 H15A 109.6
C16 C15 H15A 109.6
N2 C15 H15B 109.6
C16 C15 H15B 109.6
H15A C15 H15B 108.1
N4 C17 C18 114.10(14)
N4 C17 H17A 108.7
C18 C17 H17A 108.7
N4 C17 H17B 108.7
C18 C17 H17B 108.7
H17A C17 H17B 107.6
O1 C18 C17 103.77(14)
O1 C18 H18A 111
C17 C18 H18A 111
O1 C18 H18B 111
C17 C18 H18B 111
H18A C18 H18B 109
C18 O1 H1 110.1(16)
C21 C20 C19 119.33(17)
C21 C20 H20 120.3
C19 C20 H20 120.3
C22 C21 C20 118.28(18)
C22 C21 H21 120.9
C20 C21 H21 120.9
C21 C22 C23 118.67(18)
C21 C22 H22 120.7
C23 C22 H22 120.7
N5 C23 C22 124.14(18)
N5 C23 H23 117.9
C22 C23 H23 117.9
C19 N5 C23 116.69(16)
N5 C19 C20 122.84(16)
N5 C19 C24 116.92(15)
C20 C19 C24 120.24(15)
O2 C24 O3 126.38(16)
O2 C24 C19 116.49(15)
O3 C24 C19 117.13(14)

loop_
_geom_bond_atom_site_label_1
_geom_bond_atom_site_label_2
_geom_bond_distance
C12 C11 1.384(3)
C12 C7 1.399(3)
C12 H12 0.95
C11 C10 1.380(3)
C11 H11 0.95
C10 C9 1.384(3)
C10 Cl1 1.743(2)
C9 C8 1.387(3)
C9 H9 0.95
C8 C7 1.403(3)
C8 H8 0.95
C7 C6 1.457(3)
C6 C5 1.346(2)
C6 H6 0.95
C5 N1 1.399(2)
C5 C4 1.489(2)
N1 C2 1.309(2)
C2 N2 1.360(2)
C2 N3 1.392(2)
N3 C4 1.378(2)
N3 H3 0.94(2)
C4 O4 1.222(2)
N2 C15 1.468(2)
N2 C13 1.470(2)
C13 C14 1.514(2)
C13 H13A 0.99
C13 H13B 0.99
C14 N4 1.504(2)
C14 H14A 0.99
C14 H14B 0.99
N4 C17 1.496(2)
N4 C16 1.499(2)
N4 H4 0.89(2)
C16 C15 1.507(2)
C16 H16A 0.99
C16 H16B 0.99
C15 H15A 0.99
C15 H15B 0.99
C17 C18 1.520(2)
C17 H17A 0.99
C17 H17B 0.99
C18 O1 1.415(2)
C18 H18A 0.99
C18 H18B 0.99
O1 H1 0.92(3)
C20 C21 1.389(3)
C20 C19 1.390(2)
C20 H20 0.95
C21 C22 1.380(3)
C21 H21 0.95
C22 C23 1.383(3)
C22 H22 0.95
C23 N5 1.344(2)
C23 H23 0.95
N5 C19 1.344(2)
C19 C24 1.525(2)
C24 O2 1.245(2)
C24 O3 1.265(2)

loop_
_geom_hbond_atom_site_label_D
_geom_hbond_atom_site_label_H
_geom_hbond_atom_site_label_A
_geom_hbond_site_symmetry_A
_geom_hbond_distance_DH
_geom_hbond_distance_HA
_geom_hbond_distance_DA
_geom_hbond_angle_DHA
C13 H13B O4 1_545 0.99 2.64 3.287(2) 123
C13 H13B O3 . 0.99 2.64 3.302(2) 124
C14 H14B O4 4_566 0.99 2.45 3.299(2) 144
C16 H16A O4 4_566 0.99 2.52 3.359(2) 142
C16 H16B O2 4_556 0.99 2.61 3.202(2) 119
C15 H15A O1 4 0.99 2.37 3.091(2) 129
C15 H15B O3 1_565 0.99 2.49 3.422(2) 157
C17 H17B O4 4_566 0.99 2.47 3.317(2) 144
C18 H18A O3 . 0.99 2.6 3.249(2) 123
C22 H22 N5 2 0.95 2.58 3.402(2) 145
N3 H3 O3 1_565 0.94(2) 1.86(2) 2.796(2) 173(2)
N4 H4 N5 . 0.89(2) 2.38(2) 3.095(2) 137(2)
N4 H4 O3 . 0.89(2) 1.96(2) 2.747(2) 147(2)
O1 H1 O2 4_546 0.92(3) 1.80(3) 2.704(2) 166(2)

loop_
_geom_torsion_atom_site_label_1
_geom_torsion_atom_site_label_2
_geom_torsion_atom_site_label_3
_geom_torsion_atom_site_label_4
_geom_torsion
C7 C12 C11 C10 -0.8(3)
C12 C11 C10 C9 -0.2(3)
C12 C11 C10 Cl1 179.37(15)
C11 C10 C9 C8 0.8(3)
Cl1 C10 C9 C8 -178.71(14)
C10 C9 C8 C7 -0.6(3)
C11 C12 C7 C8 1.0(3)
C11 C12 C7 C6 -177.17(17)
C9 C8 C7 C12 -0.3(3)
C9 C8 C7 C6 177.75(17)
C12 C7 C6 C5 167.17(19)
C8 C7 C6 C5 -10.9(3)
C7 C6 C5 N1 -1.0(3)
C7 C6 C5 C4 -170.62(17)
C6 C5 N1 C2 -168.27(18)
C4 C5 N1 C2 2.37(19)
C5 N1 C2 N2 -178.77(16)
C5 N1 C2 N3 -2.0(2)
N1 C2 N3 C4 0.8(2)
N2 C2 N3 C4 177.68(15)
C2 N3 C4 O4 178.92(17)
C2 N3 C4 C5 0.73(17)
C6 C5 C4 O4 -8.5(3)
N1 C5 C4 O4 179.99(17)
C6 C5 C4 N3 169.60(16)
N1 C5 C4 N3 -1.93(18)
N1 C2 N2 C15 -147.47(17)
N3 C2 N2 C15 35.9(2)
N1 C2 N2 C13 -8.8(2)
N3 C2 N2 C13 174.62(15)
C2 N2 C13 C14 163.72(15)
C15 N2 C13 C14 -55.26(19)
N2 C13 C14 N4 56.92(18)
C13 C14 N4 C17 178.91(14)
C13 C14 N4 C16 -59.02(17)
C17 N4 C16 C15 -176.41(14)
C14 N4 C16 C15 59.30(17)
C2 N2 C15 C16 -164.89(15)
C13 N2 C15 C16 55.39(18)
N4 C16 C15 N2 -57.32(19)
C16 N4 C17 C18 168.08(15)
C14 N4 C17 C18 -70.43(19)
N4 C17 C18 O1 -173.10(14)
C19 C20 C21 C22 1.7(3)
C20 C21 C22 C23 0.3(3)
C21 C22 C23 N5 -1.5(3)
C22 C23 N5 C19 0.7(3)
C23 N5 C19 C20 1.4(3)
C23 N5 C19 C24 -177.84(16)
C21 C20 C19 N5 -2.6(3)
C21 C20 C19 C24 176.59(16)
N5 C19 C24 O2 177.51(15)
C20 C19 C24 O2 -1.8(2)
N5 C19 C24 O3 -2.0(2)
C20 C19 C24 O3 178.70(16)
